data_2223492
loop_
_publ_author_name
'Deesamer, Sujittra'
'Chavasiri, Warinthorn'
'Chaichit, Narongsak'
'Muangsin, Nongnuj'
'Kokpol, Udom'

_publ_section_title
;9-Methoxy-6a,11a-dimethyl-6a,11a-dihydro-6<i>H</i>-1-benzofuro[3,2-<i>c</i>]chromen-3-ol
 from <i>Dalbergia oliveri</i>
;
_journal_coeditor_code NG2631
_journal_issue 10
_journal_name_full 'Acta Crystallographica Section E'
_journal_page_first o2387
_journal_paper_doi 10.1107/S1600536809034485
_journal_volume 65
_journal_year 2009
_chemical_formula_iupac 'C16 H14 O4'
_chemical_formula_moiety 'C16 H14 O4'
_chemical_formula_sum 'C16 H14 O4'
_chemical_formula_weight 270.27
_chemical_name_common
;
(+)-(6a<i>S</i>,11a<i>S</i>)-medicarpin
;
_chemical_name_systematic
;
9-Methoxy-6a,11a-dimethyl-6a,11a-dihydro-6<i>H</i>-\
1-benzofuro[3,2-<i>c</i>]chromen-3-ol from <i>Dalbergia</i> Oliveri
;
_space_group_IT_number 4
_symmetry_cell_setting monoclinic
_symmetry_space_group_name_Hall 'P 2yb'
_symmetry_space_group_name_H-M 'P 1 21 1'
_audit_creation_method 'WinGX routine CIF_UPDATE'
_cell_angle_alpha 90
_cell_angle_beta 99.4820(10)
_cell_angle_gamma 90
_cell_formula_units_Z 2
_cell_length_a 6.6289(3)
_cell_length_b 8.7963(4)
_cell_length_c 11.3150(5)
_cell_measurement_temperature 293(2)
_cell_volume 650.76(5)
_computing_cell_refinement 'SAINT (Bruker, 2006)'
_computing_data_collection 'SMART (Bruker, 2006)'
_computing_data_reduction 'SAINT (Bruker, 2006)'
_computing_molecular_graphics 'ORTEP-3 (Farrugia, 1997)'
_computing_publication_material 'WinGX (Farrugia, 1999)'
_computing_structure_refinement 'SHELXL97 (Sheldrick, 2008)'
_computing_structure_solution 'SHELXS97 (Sheldrick, 2008)'
_diffrn_ambient_temperature 293(2)
_diffrn_measured_fraction_theta_full 0.999
_diffrn_measured_fraction_theta_max 0.931
_diffrn_measurement_device_type 'Bruker SMART'
_diffrn_measurement_method \w
_diffrn_radiation_source Mo
_diffrn_radiation_type MoK\a
_diffrn_radiation_wavelength 0.71073
_diffrn_reflns_av_R_equivalents 0.0132
_diffrn_reflns_limit_h_max 9
_diffrn_reflns_limit_h_min -7
_diffrn_reflns_limit_k_max 12
_diffrn_reflns_limit_k_min -12
_diffrn_reflns_limit_l_max 13
_diffrn_reflns_limit_l_min -15
_diffrn_reflns_number 4783
_diffrn_reflns_theta_full 25
_diffrn_reflns_theta_max 30.41
_diffrn_reflns_theta_min 1.82
_exptl_absorpt_coefficient_mu 0.099
_exptl_absorpt_correction_type none
_exptl_crystal_colour colourless
_exptl_crystal_density_diffrn 1.379
_exptl_crystal_density_method 'not measured'
_exptl_crystal_description needle
_exptl_crystal_F_000 284
_exptl_crystal_size_max 0.40
_exptl_crystal_size_mid 0.25
_exptl_crystal_size_min 0.20
_refine_diff_density_max 0.158
_refine_diff_density_min -0.183
_refine_ls_extinction_method none
_refine_ls_goodness_of_fit_ref 1.088
_refine_ls_hydrogen_treatment constr
_refine_ls_matrix_type full
_refine_ls_number_parameters 182
_refine_ls_number_reflns 1949
_refine_ls_number_restraints 1
_refine_ls_restrained_S_all 1.087
_refine_ls_R_factor_gt 0.0335
_refine_ls_shift/su_max 0
_refine_ls_structure_factor_coef Fsqd
_refine_ls_weighting_details 'calc w=1/[\s^2^(Fo^2^)+(0.0583P)^2^+0.0162P] where P=(Fo^2^+2Fc^2^)/3'
_refine_ls_weighting_scheme calc
_refine_ls_wR_factor_ref 0.0926
_reflns_number_gt 1949
_reflns_number_total 3198
_reflns_threshold_expression I>2\s(I)
_cod_data_source_file ng2631.cif
_cod_data_source_block I
_cod_original_sg_symbol_H-M 'P 21'
_cod_database_code 2223492
_cod_database_fobs_code 2223492

loop_
_symmetry_equiv_pos_as_xyz
'x, y, z'
'-x, y+1/2, -z'

loop_
_atom_site_type_symbol
_atom_site_label
_atom_site_fract_x
_atom_site_fract_y
_atom_site_fract_z
_atom_site_U_iso_or_equiv
_atom_site_adp_type
_atom_site_calc_flag
_atom_site_refinement_flags
_atom_site_occupancy
_atom_site_disorder_assembly
_atom_site_disorder_group
C C1 0.0057(2) 0.4390(2) 0.69102(16) 0.0414(4) Uani d . 1 . .
H H1 -0.1252 0.398 0.6736 0.05 Uiso calc R 1 . .
C C2 0.0496(3) 0.5393(3) 0.78509(16) 0.0458(4) Uani d . 1 . .
H H2 -0.0512 0.5664 0.8294 0.055 Uiso calc R 1 . .
C C3 0.2455(3) 0.6001(2) 0.81356(14) 0.0413(4) Uani d . 1 . .
C C4 0.3960(3) 0.5576(2) 0.74813(15) 0.0399(4) Uani d . 1 . .
H H4 0.5278 0.5962 0.7678 0.048 Uiso calc R 1 . .
C C4A 0.3482(2) 0.45666(19) 0.65285(14) 0.0351(3) Uani d . 1 . .
C C6 0.4820(3) 0.2767(2) 0.53202(17) 0.0426(4) Uani d . 1 . .
H H6A 0.4918 0.1964 0.5915 0.051 Uiso calc R 1 . .
H H6B 0.5928 0.2632 0.4867 0.051 Uiso calc R 1 . .
C C6A 0.2800(2) 0.26311(19) 0.44829(15) 0.0365(3) Uani d . 1 . .
H H6A1 0.2669 0.1601 0.4149 0.044 Uiso calc R 1 . .
C C6B 0.2447(2) 0.37674(19) 0.34730(14) 0.0338(3) Uani d . 1 . .
C C7 0.3662(3) 0.4270(2) 0.26630(15) 0.0393(3) Uani d . 1 . .
H H7 0.5007 0.3937 0.2723 0.047 Uiso calc R 1 . .
C C8 0.2854(3) 0.5275(2) 0.17639(16) 0.0424(4) Uani d . 1 . .
H H8 0.367 0.5633 0.123 0.051 Uiso calc R 1 . .
C C9 0.0829(3) 0.5752(2) 0.16556(14) 0.0388(4) Uani d . 1 . .
C C10 -0.0419(3) 0.5288(2) 0.24674(15) 0.0374(3) Uani d . 1 . .
H H10 -0.1764 0.5621 0.2409 0.045 Uiso calc R 1 . .
C C10A 0.0455(2) 0.43038(19) 0.33679(13) 0.0332(3) Uani d . 1 . .
C C11A 0.0957(2) 0.29610(19) 0.51234(15) 0.0363(3) Uani d . 1 . .
H H11A 0.0382 0.2002 0.5358 0.044 Uiso calc R 1 . .
C C11B 0.1513(2) 0.39649(18) 0.62068(14) 0.0343(3) Uani d . 1 . .
C C12 -0.1997(3) 0.7026(3) 0.04448(19) 0.0579(5) Uani d . 1 . .
H H12A -0.2266 0.7714 -0.0221 0.087 Uiso calc R 1 . .
H H12B -0.2447 0.7474 0.113 0.087 Uiso calc R 1 . .
H H12C -0.2719 0.6091 0.0244 0.087 Uiso calc R 1 . .
O O1 0.50439(17) 0.42138(16) 0.59175(11) 0.0436(3) Uani d . 1 . .
O O2 -0.05777(17) 0.37602(17) 0.42345(10) 0.0401(3) Uani d . 1 . .
O O3 0.0152(2) 0.67276(19) 0.07158(11) 0.0518(4) Uani d . 1 . .
O O4 0.2992(2) 0.7012(2) 0.90549(12) 0.0550(4) Uani d . 1 . .
H H4A 0.2102 0.7028 0.9479 0.083 Uiso calc R 1 . .

loop_
_atom_site_aniso_label
_atom_site_aniso_U_11
_atom_site_aniso_U_22
_atom_site_aniso_U_33
_atom_site_aniso_U_12
_atom_site_aniso_U_13
_atom_site_aniso_U_23
C1 0.0296(7) 0.0524(10) 0.0410(8) -0.0031(7) 0.0021(6) 0.0049(8)
C2 0.0390(8) 0.0594(11) 0.0391(8) 0.0030(8) 0.0070(7) 0.0028(8)
C3 0.0482(9) 0.0424(9) 0.0321(7) -0.0012(7) 0.0026(6) 0.0048(7)
C4 0.0368(7) 0.0448(9) 0.0372(7) -0.0089(6) 0.0034(6) 0.0037(7)
C4A 0.0323(7) 0.0385(8) 0.0343(7) -0.0031(6) 0.0045(6) 0.0059(6)
C6 0.0361(7) 0.0445(10) 0.0460(9) 0.0054(7) 0.0030(7) 0.0002(7)
C6A 0.0372(8) 0.0295(7) 0.0414(8) 0.0010(6) 0.0022(6) -0.0007(6)
C6B 0.0347(7) 0.0306(7) 0.0354(7) 0.0000(6) 0.0039(6) -0.0039(6)
C7 0.0361(7) 0.0411(8) 0.0420(8) 0.0012(6) 0.0102(6) -0.0054(7)
C8 0.0455(9) 0.0459(9) 0.0379(8) -0.0007(7) 0.0130(7) -0.0007(7)
C9 0.0474(9) 0.0392(9) 0.0296(7) 0.0014(7) 0.0055(6) -0.0027(6)
C10 0.0359(7) 0.0423(8) 0.0331(7) 0.0048(6) 0.0035(6) -0.0023(6)
C10A 0.0336(7) 0.0359(7) 0.0301(6) -0.0033(6) 0.0049(5) -0.0032(6)
C11A 0.0351(7) 0.0338(8) 0.0384(8) -0.0057(6) 0.0010(6) 0.0056(6)
C11B 0.0310(6) 0.0360(8) 0.0342(7) -0.0033(6) 0.0004(5) 0.0071(6)
C12 0.0621(12) 0.0648(13) 0.0431(9) 0.0143(11) -0.0022(9) 0.0089(9)
O1 0.0305(5) 0.0527(8) 0.0482(6) -0.0086(5) 0.0087(4) -0.0075(6)
O2 0.0299(5) 0.0536(7) 0.0358(5) -0.0032(5) 0.0020(4) 0.0073(5)
O3 0.0604(8) 0.0588(9) 0.0363(6) 0.0084(7) 0.0076(5) 0.0106(6)
O4 0.0639(9) 0.0619(9) 0.0394(7) -0.0071(7) 0.0088(6) -0.0089(6)

loop_
_atom_type_symbol
_atom_type_description
_atom_type_scat_dispersion_real
_atom_type_scat_dispersion_imag
_atom_type_scat_source
C C 0.0033 0 'International Tables Vol C Tables 4.2.6.8 and 6.1.1.4'
H H 0 0 'International Tables Vol C Tables 4.2.6.8 and 6.1.1.4'
O O 0.0106 0 'International Tables Vol C Tables 4.2.6.8 and 6.1.1.4'

loop_
_geom_angle_atom_site_label_1
_geom_angle_atom_site_label_2
_geom_angle_atom_site_label_3
_geom_angle_site_symmetry_1
_geom_angle_site_symmetry_3
_geom_angle
_geom_angle_publ_flag
C2 C1 C11B . . 122.26(15) ?
C2 C1 H1 . . 118.9 ?
C11B C1 H1 . . 118.9 ?
C1 C2 C3 . . 119.68(17) ?
C1 C2 H2 . . 120.2 ?
C3 C2 H2 . . 120.2 ?
O4 C3 C4 . . 117.40(16) ?
O4 C3 C2 . . 122.73(17) ?
C4 C3 C2 . . 119.87(17) ?
C3 C4 C4A . . 119.56(15) ?
C3 C4 H4 . . 120.2 ?
C4A C4 H4 . . 120.2 ?
O1 C4A C4 . . 116.13(14) ?
O1 C4A C11B . . 122.15(14) ?
C4 C4A C11B . . 121.72(14) ?
O1 C6 C6A . . 112.14(14) ?
O1 C6 H6A . . 109.2 ?
C6A C6 H6A . . 109.2 ?
O1 C6 H6B . . 109.2 ?
C6A C6 H6B . . 109.2 ?
H6A C6 H6B . . 107.9 ?
C6B C6A C6 . . 115.68(14) ?
C6B C6A C11A . . 101.24(12) ?
C6 C6A C11A . . 112.20(14) ?
C6B C6A H6A1 . . 109.1 ?
C6 C6A H6A1 . . 109.1 ?
C11A C6A H6A1 . . 109.1 ?
C7 C6B C10A . . 118.82(15) ?
C7 C6B C6A . . 132.64(14) ?
C10A C6B C6A . . 108.46(13) ?
C8 C7 C6B . . 119.42(15) ?
C8 C7 H7 . . 120.3 ?
C6B C7 H7 . . 120.3 ?
C7 C8 C9 . . 120.45(16) ?
C7 C8 H8 . . 119.8 ?
C9 C8 H8 . . 119.8 ?
O3 C9 C8 . . 116.15(16) ?
O3 C9 C10 . . 122.38(15) ?
C8 C9 C10 . . 121.46(16) ?
C10A C10 C9 . . 116.39(15) ?
C10A C10 H10 . . 121.8 ?
C9 C10 H10 . . 121.8 ?
O2 C10A C6B . . 113.57(14) ?
O2 C10A C10 . . 123.03(14) ?
C6B C10A C10 . . 123.39(15) ?
O2 C11A C11B . . 108.81(14) ?
O2 C11A C6A . . 106.09(13) ?
C11B C11A C6A . . 112.62(13) ?
O2 C11A H11A . . 109.7 ?
C11B C11A H11A . . 109.7 ?
C6A C11A H11A . . 109.7 ?
C1 C11B C4A . . 116.87(15) ?
C1 C11B C11A . . 121.33(14) ?
C4A C11B C11A . . 121.74(14) ?
O3 C12 H12A . . 109.5 ?
O3 C12 H12B . . 109.5 ?
H12A C12 H12B . . 109.5 ?
O3 C12 H12C . . 109.5 ?
H12A C12 H12C . . 109.5 ?
H12B C12 H12C . . 109.5 ?
C4A O1 C6 . . 114.15(13) ?
C10A O2 C11A . . 106.43(12) ?
C9 O3 C12 . . 117.65(15) ?
C3 O4 H4A . . 109.5 ?

loop_
_geom_bond_atom_site_label_1
_geom_bond_atom_site_label_2
_geom_bond_site_symmetry_2
_geom_bond_distance
_geom_bond_publ_flag
C1 C2 . 1.376(3) ?
C1 C11B . 1.399(2) ?
C1 H1 . 0.93 ?
C2 C3 . 1.393(3) ?
C2 H2 . 0.93 ?
C3 O4 . 1.370(2) ?
C3 C4 . 1.388(3) ?
C4 C4A . 1.392(2) ?
C4 H4 . 0.93 ?
C4A O1 . 1.372(2) ?
C4A C11B . 1.400(2) ?
C6 O1 . 1.437(2) ?
C6 C6A . 1.512(2) ?
C6 H6A . 0.97 ?
C6 H6B . 0.97 ?
C6A C6B . 1.507(2) ?
C6A C11A . 1.547(2) ?
C6A H6A1 . 0.98 ?
C6B C7 . 1.389(2) ?
C6B C10A . 1.389(2) ?
C7 C8 . 1.387(3) ?
C7 H7 . 0.93 ?
C8 C9 . 1.393(2) ?
C8 H8 . 0.93 ?
C9 O3 . 1.382(2) ?
C9 C10 . 1.395(2) ?
C10 C10A . 1.389(2) ?
C10 H10 . 0.93 ?
C10A O2 . 1.3709(19) ?
C11A O2 . 1.484(2) ?
C11A C11B . 1.507(2) ?
C11A H11A . 0.98 ?
C12 O3 . 1.431(3) ?
C12 H12A . 0.96 ?
C12 H12B . 0.96 ?
C12 H12C . 0.96 ?
O4 H4A . 0.82 ?

loop_
_geom_hbond_atom_site_label_D
_geom_hbond_atom_site_label_H
_geom_hbond_atom_site_label_A
_geom_hbond_site_symmetry_A
_geom_hbond_distance_DH
_geom_hbond_distance_HA
_geom_hbond_distance_DA
_geom_hbond_angle_DHA
O4 H4A O3 1_556 0.82 2.07 2.882(2) 169.2

loop_
_cod_related_entry_id
_cod_related_entry_database
_cod_related_entry_code
1 ChemSpider 65860
